data_7055347
loop_
_publ_author_name
'Patra, Shanti G.'
'Shee, Nirmal K.'
'Drew, Michael G. B.'
'Datta, Dipankar'

_publ_section_title
;
 Angle isomerism, as exemplified in a five-coordinate, dimeric copper(ii)
 Schiff base complex. Observation of Ostwald ripening
;
_journal_issue 4
_journal_name_full 'New J. Chem.'
_journal_page_first 3238
_journal_paper_doi 10.1039/C5NJ02765A
_journal_volume 40
_journal_year 2016
_chemical_formula_sum 'C38 H28 Cl2 Cu2 N6 O2'
_chemical_formula_weight 798.64
_chemical_name_systematic
;
 ?
;
_space_group_IT_number 15
_symmetry_cell_setting monoclinic
_symmetry_space_group_name_Hall '-C 2yc'
_symmetry_space_group_name_H-M 'C 1 2/c 1'
_atom_sites_solution_hydrogens geom
_atom_sites_solution_primary direct
_atom_sites_solution_secondary difmap
_audit_creation_method SHELXL-97
_audit_update_record
;
2016-01-14 deposited with the CCDC.
2016-02-02 downloaded from the CCDC.
;
_cell_angle_alpha 90.00
_cell_angle_beta 111.803(18)
_cell_angle_gamma 90.00
_cell_formula_units_Z 4
_cell_length_a 21.798(3)
_cell_length_b 9.7924(9)
_cell_length_c 17.180(3)
_cell_measurement_reflns_used 9475
_cell_measurement_temperature 150(2)
_cell_measurement_theta_max 30.00
_cell_measurement_theta_min 3.16
_cell_volume 3404.8(9)
_computing_cell_refinement 'Crysalis, Oxford Diffraction'
_computing_data_collection 'Crysalis, Oxford Diffraction'
_computing_data_reduction 'Crysalis, Oxford Diffraction'
_computing_molecular_graphics PLATON(Spek,2004)
_computing_publication_material 'SHELXL, PLATON, WINGX (Ferrugia, 2012)'
_computing_structure_refinement 'SHELXL-97 (Sheldrick, 1997)'
_computing_structure_solution 'SHELXS-97 (Sheldrick, 1997)'
_diffrn_ambient_temperature 150(2)
_diffrn_measured_fraction_theta_full 0.965
_diffrn_measured_fraction_theta_max 0.965
_diffrn_measurement_device_type 'Oxford Diffaction X-Calibur System'
_diffrn_measurement_method '321 frames, counting time 10 s.'
_diffrn_radiation_monochromator graphite
_diffrn_radiation_source 'fine-focus sealed tube'
_diffrn_radiation_type MoK\a
_diffrn_radiation_wavelength 0.71073
_diffrn_reflns_av_R_equivalents 0.0436
_diffrn_reflns_av_sigmaI/netI 0.0580
_diffrn_reflns_limit_h_max 30
_diffrn_reflns_limit_h_min -22
_diffrn_reflns_limit_k_max 9
_diffrn_reflns_limit_k_min -13
_diffrn_reflns_limit_l_max 19
_diffrn_reflns_limit_l_min -23
_diffrn_reflns_number 9475
_diffrn_reflns_theta_full 30.00
_diffrn_reflns_theta_max 30.00
_diffrn_reflns_theta_min 3.16
_diffrn_standards_decay_% n/a
_diffrn_standards_interval_count n/a
_diffrn_standards_interval_time n/a
_diffrn_standards_number n/a
_exptl_absorpt_coefficient_mu 1.451
_exptl_absorpt_correction_T_max 1.000
_exptl_absorpt_correction_T_min 0.894
_exptl_absorpt_correction_type empirical
_exptl_absorpt_process_details 'ABSPACK, Oxford Diffraction Ltd'
_exptl_crystal_colour green
_exptl_crystal_density_diffrn 1.558
_exptl_crystal_density_method 'not measured'
_exptl_crystal_description hexagonal
_exptl_crystal_F_000 1624
_exptl_crystal_size_max 0.22
_exptl_crystal_size_mid 0.18
_exptl_crystal_size_min 0.17
_refine_diff_density_max 1.460
_refine_diff_density_min -1.556
_refine_diff_density_rms 0.137
_refine_ls_extinction_method none
_refine_ls_goodness_of_fit_ref 1.041
_refine_ls_hydrogen_treatment constr
_refine_ls_matrix_type full
_refine_ls_number_parameters 226
_refine_ls_number_reflns 4401
_refine_ls_number_restraints 0
_refine_ls_restrained_S_all 1.041
_refine_ls_R_factor_all 0.0788
_refine_ls_R_factor_gt 0.0619
_refine_ls_shift/su_max 0.001
_refine_ls_shift/su_mean 0.000
_refine_ls_structure_factor_coef Fsqd
_refine_ls_weighting_details 'calc w=1/[\s^2^(Fo^2^)+(0.0938P)^2^+0.0000P] where P=(Fo^2^+2Fc^2^)/3'
_refine_ls_weighting_scheme calc
_refine_ls_wR_factor_gt 0.1515
_refine_ls_wR_factor_ref 0.1635
_reflns_number_gt 3459
_reflns_number_total 4801
_reflns_threshold_expression >2sigma(I)
_cod_data_source_file c5nj02765a2.cif
_cod_data_source_block 1
_cod_depositor_comments 'Adding full bibliography for 7055347--7055348.cif.'
_cod_original_cell_volume 3404.9(8)
_cod_original_sg_symbol_H-M C2/c
_cod_database_code 7055347

loop_
_symmetry_equiv_pos_as_xyz
'x, y, z'
'x, -y, z+1/2'
'x+1/2, y+1/2, z'
'x+1/2, -y+1/2, z+1/2'
'-x, -y, -z'
'-x, y, -z-1/2'
'-x+1/2, -y+1/2, -z'
'-x+1/2, y+1/2, -z-1/2'

loop_
_atom_site_label
_atom_site_type_symbol
_atom_site_fract_x
_atom_site_fract_y
_atom_site_fract_z
_atom_site_U_iso_or_equiv
_atom_site_adp_type
_atom_site_occupancy
_atom_site_symmetry_multiplicity
_atom_site_calc_flag
_atom_site_refinement_flags
Cl1 Cl 0.50727(4) 0.56091(7) 0.40762(6) 0.0261(2) Uani 1 1 d .
Cu1 Cu 0.430058(16) 0.43230(3) 0.43250(3) 0.02354(15) Uani 1 1 d .
C12 C 0.51870(14) 0.2055(3) 0.4168(3) 0.0310(8) Uani 1 1 d .
H12 H 0.5523 0.2697 0.4282 0.037 Uiso 1 1 calc R
C13 C 0.53199(17) 0.0719(3) 0.4028(3) 0.0366(9) Uani 1 1 d .
H13 H 0.5737 0.0464 0.4050 0.044 Uiso 1 1 calc R
C14 C 0.48140(17) -0.0237(3) 0.3853(3) 0.0361(9) Uani 1 1 d .
H14 H 0.4887 -0.1142 0.3748 0.043 Uiso 1 1 calc R
C15 C 0.42017(16) 0.0173(3) 0.3835(2) 0.0289(8) Uani 1 1 d .
H15 H 0.3861 -0.0456 0.3731 0.035 Uiso 1 1 calc R
C16 C 0.41040(14) 0.1544(3) 0.3977(2) 0.0240(7) Uani 1 1 d .
C19 C 0.29399(13) 0.4009(3) 0.3937(2) 0.0208(6) Uani 1 1 d .
C20 C 0.30829(14) 0.5455(3) 0.4051(2) 0.0213(7) Uani 1 1 d .
C31 C 0.22822(13) 0.3346(3) 0.3659(2) 0.0189(6) Uani 1 1 d .
C32 C 0.20247(14) 0.2807(3) 0.2857(2) 0.0240(7) Uani 1 1 d .
H32 H 0.2275 0.2820 0.2522 0.029 Uiso 1 1 calc R
C33 C 0.13910(15) 0.2244(3) 0.2550(2) 0.0272(7) Uani 1 1 d .
H33 H 0.1215 0.1897 0.2008 0.033 Uiso 1 1 calc R
C34 C 0.10268(14) 0.2207(3) 0.3062(2) 0.0266(7) Uani 1 1 d .
H34 H 0.0604 0.1837 0.2861 0.032 Uiso 1 1 calc R
C35 C 0.12877(14) 0.2716(3) 0.3866(2) 0.0267(7) Uani 1 1 d .
H35 H 0.1041 0.2679 0.4205 0.032 Uiso 1 1 calc R
C36 C 0.19173(14) 0.3284(3) 0.4175(2) 0.0232(7) Uani 1 1 d .
H36 H 0.2093 0.3619 0.4720 0.028 Uiso 1 1 calc R
C41 C 0.25780(14) 0.6543(3) 0.3875(2) 0.0223(6) Uani 1 1 d .
C42 C 0.19185(15) 0.6361(3) 0.3351(2) 0.0281(8) Uani 1 1 d .
H42 H 0.1773 0.5503 0.3126 0.034 Uiso 1 1 calc R
C43 C 0.14762(17) 0.7445(3) 0.3162(3) 0.0347(9) Uani 1 1 d .
H43 H 0.1037 0.7309 0.2817 0.042 Uiso 1 1 calc R
C44 C 0.1692(2) 0.8735(3) 0.3490(3) 0.0411(10) Uani 1 1 d .
H44 H 0.1397 0.9461 0.3378 0.049 Uiso 1 1 calc R
C45 C 0.2350(2) 0.8926(3) 0.3983(3) 0.0424(10) Uani 1 1 d .
H45 H 0.2500 0.9796 0.4179 0.051 Uiso 1 1 calc R
C46 C 0.27885(17) 0.7843(3) 0.4189(2) 0.0312(8) Uani 1 1 d .
H46 H 0.3226 0.7983 0.4539 0.037 Uiso 1 1 calc R
N11 N 0.46018(12) 0.2465(2) 0.4148(2) 0.0257(6) Uani 1 1 d .
N17 N 0.34792(12) 0.1980(2) 0.39206(19) 0.0246(6) Uani 1 1 d .
N18 N 0.34852(11) 0.3298(2) 0.40333(18) 0.0224(6) Uani 1 1 d .
O21 O 0.36843(10) 0.5842(2) 0.43060(17) 0.0263(5) Uani 1 1 d .

loop_
_atom_site_aniso_label
_atom_site_aniso_U_11
_atom_site_aniso_U_22
_atom_site_aniso_U_33
_atom_site_aniso_U_23
_atom_site_aniso_U_13
_atom_site_aniso_U_12
Cl1 0.0187(3) 0.0295(3) 0.0291(6) 0.0045(3) 0.0075(3) -0.0061(2)
Cu1 0.01429(19) 0.02136(19) 0.0334(3) -0.00109(14) 0.00707(17) -0.00350(12)
C12 0.0137(12) 0.0316(15) 0.045(3) -0.0025(14) 0.0083(14) -0.0001(11)
C13 0.0217(14) 0.0340(16) 0.054(3) -0.0035(15) 0.0144(17) 0.0060(12)
C14 0.0273(16) 0.0277(14) 0.052(3) -0.0055(15) 0.0132(17) 0.0048(12)
C15 0.0247(14) 0.0249(13) 0.036(3) -0.0033(13) 0.0095(14) -0.0010(11)
C16 0.0179(12) 0.0247(13) 0.027(2) -0.0008(12) 0.0056(12) 0.0006(10)
C19 0.0142(12) 0.0202(11) 0.028(2) -0.0014(11) 0.0077(12) -0.0014(10)
C20 0.0178(12) 0.0205(11) 0.026(2) 0.0001(11) 0.0088(13) -0.0039(9)
C31 0.0146(11) 0.0170(11) 0.0237(19) 0.0006(10) 0.0052(11) 0.0004(9)
C32 0.0197(12) 0.0269(13) 0.026(2) -0.0040(12) 0.0092(13) -0.0017(10)
C33 0.0211(13) 0.0264(13) 0.030(2) -0.0060(12) 0.0047(13) -0.0037(11)
C34 0.0152(12) 0.0225(12) 0.039(2) 0.0024(12) 0.0067(13) -0.0012(10)
C35 0.0189(13) 0.0274(13) 0.037(2) 0.0046(13) 0.0138(14) 0.0004(11)
C36 0.0175(12) 0.0246(12) 0.027(2) -0.0007(12) 0.0075(12) 0.0002(10)
C41 0.0229(13) 0.0217(12) 0.024(2) 0.0005(11) 0.0103(13) -0.0011(10)
C42 0.0213(14) 0.0242(13) 0.037(2) 0.0036(12) 0.0089(14) 0.0002(11)
C43 0.0273(15) 0.0294(14) 0.046(3) 0.0065(14) 0.0118(16) 0.0032(12)
C44 0.046(2) 0.0281(15) 0.051(3) 0.0044(15) 0.019(2) 0.0142(14)
C45 0.051(2) 0.0220(14) 0.054(3) -0.0060(15) 0.019(2) 0.0016(14)
C46 0.0336(16) 0.0239(13) 0.034(3) -0.0033(13) 0.0107(16) -0.0038(12)
N11 0.0162(11) 0.0264(11) 0.033(2) -0.0011(10) 0.0075(11) -0.0017(9)
N17 0.0201(11) 0.0192(10) 0.036(2) -0.0010(10) 0.0114(11) -0.0021(9)
N18 0.0176(10) 0.0195(10) 0.0285(18) -0.0019(9) 0.0068(11) -0.0034(8)
O21 0.0171(9) 0.0240(9) 0.0347(17) -0.0031(9) 0.0062(10) -0.0068(7)

loop_
_atom_type_symbol
_atom_type_description
_atom_type_scat_dispersion_real
_atom_type_scat_dispersion_imag
_atom_type_scat_source
C C 0.0033 0.0016 'International Tables Vol C Tables 4.2.6.8 and 6.1.1.4'
H H 0.0000 0.0000 'International Tables Vol C Tables 4.2.6.8 and 6.1.1.4'
N N 0.0061 0.0033 'International Tables Vol C Tables 4.2.6.8 and 6.1.1.4'
O O 0.0106 0.0060 'International Tables Vol C Tables 4.2.6.8 and 6.1.1.4'
Cl Cl 0.1484 0.1585 'International Tables Vol C Tables 4.2.6.8 and 6.1.1.4'
Cu Cu 0.3201 1.2651 'International Tables Vol C Tables 4.2.6.8 and 6.1.1.4'

loop_
_geom_angle_atom_site_label_1
_geom_angle_atom_site_label_2
_geom_angle_atom_site_label_3
_geom_angle
_geom_angle_site_symmetry_3
Cu1 Cl1 Cu1 87.14(3) 5_666
N18 Cu1 N11 79.07(10) .
N18 Cu1 O21 80.48(9) .
N11 Cu1 O21 159.11(9) .
N18 Cu1 Cl1 155.94(9) .
N11 Cu1 Cl1 99.71(8) .
O21 Cu1 Cl1 97.20(6) .
N18 Cu1 Cl1 111.19(9) 5_666
N11 Cu1 Cl1 96.41(9) 5_666
O21 Cu1 Cl1 94.90(8) 5_666
Cl1 Cu1 Cl1 92.86(3) 5_666
N11 C12 C13 123.0(3) .
N11 C12 H12 118.5 .
C13 C12 H12 118.5 .
C12 C13 C14 118.3(3) .
C12 C13 H13 120.8 .
C14 C13 H13 120.8 .
C15 C14 C13 119.4(3) .
C15 C14 H14 120.3 .
C13 C14 H14 120.3 .
C14 C15 C16 118.9(3) .
C14 C15 H15 120.5 .
C16 C15 H15 120.5 .
N11 C16 N17 119.5(2) .
N11 C16 C15 121.1(3) .
N17 C16 C15 119.4(3) .
N18 C19 C20 110.9(2) .
N18 C19 C31 121.5(2) .
C20 C19 C31 127.3(2) .
O21 C20 C19 118.6(2) .
O21 C20 C41 116.6(2) .
C19 C20 C41 124.7(3) .
C32 C31 C36 120.0(3) .
C32 C31 C19 118.3(3) .
C36 C31 C19 121.7(3) .
C31 C32 C33 120.4(3) .
C31 C32 H32 119.8 .
C33 C32 H32 119.8 .
C34 C33 C32 119.3(3) .
C34 C33 H33 120.3 .
C32 C33 H33 120.3 .
C35 C34 C33 120.4(3) .
C35 C34 H34 119.8 .
C33 C34 H34 119.8 .
C34 C35 C36 120.6(3) .
C34 C35 H35 119.7 .
C36 C35 H35 119.7 .
C35 C36 C31 119.3(3) .
C35 C36 H36 120.4 .
C31 C36 H36 120.4 .
C46 C41 C42 118.6(3) .
C46 C41 C20 117.8(3) .
C42 C41 C20 123.3(3) .
C43 C42 C41 120.8(3) .
C43 C42 H42 119.6 .
C41 C42 H42 119.6 .
C42 C43 C44 119.8(3) .
C42 C43 H43 120.1 .
C44 C43 H43 120.1 .
C45 C44 C43 119.3(3) .
C45 C44 H44 120.4 .
C43 C44 H44 120.4 .
C44 C45 C46 121.0(3) .
C44 C45 H45 119.5 .
C46 C45 H45 119.5 .
C45 C46 C41 120.3(3) .
C45 C46 H46 119.8 .
C41 C46 H46 119.8 .
C12 N11 C16 119.3(3) .
C12 N11 Cu1 129.8(2) .
C16 N11 Cu1 110.93(19) .
N18 N17 C16 109.7(2) .
N17 N18 C19 122.6(2) .
N17 N18 Cu1 120.56(18) .
C19 N18 Cu1 116.85(18) .
C20 O21 Cu1 112.58(18) .

loop_
_geom_bond_atom_site_label_1
_geom_bond_atom_site_label_2
_geom_bond_distance
_geom_bond_site_symmetry_2
Cl1 Cu1 2.2662(8) .
Cl1 Cu1 2.5746(12) 5_666
Cu1 N18 1.938(2) .
Cu1 N11 1.996(3) .
Cu1 O21 1.996(2) .
Cu1 Cl1 2.5746(12) 5_666
C12 N11 1.325(4) .
C12 C13 1.381(4) .
C12 H12 0.9300 .
C13 C14 1.391(5) .
C13 H13 0.9300 .
C14 C15 1.384(4) .
C14 H14 0.9300 .
C15 C16 1.395(4) .
C15 H15 0.9300 .
C16 N11 1.356(4) .
C16 N17 1.396(4) .
C19 N18 1.334(3) .
C19 C20 1.448(4) .
C19 C31 1.482(4) .
C20 O21 1.275(3) .
C20 C41 1.480(4) .
C31 C32 1.384(5) .
C31 C36 1.396(4) .
C32 C33 1.396(4) .
C32 H32 0.9300 .
C33 C34 1.387(5) .
C33 H33 0.9300 .
C34 C35 1.377(5) .
C34 H34 0.9300 .
C35 C36 1.391(4) .
C35 H35 0.9300 .
C36 H36 0.9300 .
C41 C46 1.392(4) .
C41 C42 1.396(4) .
C42 C43 1.389(4) .
C42 H42 0.9300 .
C43 C44 1.392(5) .
C43 H43 0.9300 .
C44 C45 1.380(6) .
C44 H44 0.9300 .
C45 C46 1.383(5) .
C45 H45 0.9300 .
C46 H46 0.9300 .
N17 N18 1.304(3) .
